data_4103889
loop_
_publ_author_name
'Juri Ugolotti'
'Gerald Kehr'
'Roland Fr\"ohlich'
'Stefan Grimme'
'Gerhard Erker'

_publ_section_title
;
 Five-Membered Zirconacycloallenoids: Synthesis and Characterization of
 Members of a Unique Class of Internally Metal-Stabilized Bent Allenoid
 Compounds
;
_journal_name_full 'Journal of the American Chemical Society'
_journal_page_first 1996
_journal_page_last 2007
_journal_paper_doi 10.1021/ja8084302
_journal_volume 131
_journal_year 2009
_chemical_formula_sum 'C45 H57 B F10 Si2 Zr'
_chemical_formula_weight 946.12
_chemical_name_systematic
; 
 ? 
;
_space_group_IT_number 2
_symmetry_cell_setting triclinic
_symmetry_space_group_name_Hall '-P 1'
_symmetry_space_group_name_H-M 'P -1'
_atom_sites_solution_hydrogens geom
_atom_sites_solution_primary direct
_atom_sites_solution_secondary difmap
_audit_creation_method SHELXL-97
_cell_angle_alpha 111.166(1)
_cell_angle_beta 94.238(1)
_cell_angle_gamma 111.542(1)
_cell_formula_units_Z 2
_cell_length_a 12.0655(1)
_cell_length_b 14.5258(2)
_cell_length_c 15.7909(3)
_cell_measurement_reflns_used 3351
_cell_measurement_temperature 223(2)
_cell_measurement_theta_max 27.88
_cell_measurement_theta_min 0.41
_cell_volume 2331.55(7)
_computing_cell_refinement 'Collect (Nonius B.V., 1998)'
_computing_data_collection 'Collect (Nonius B.V., 1998)'
_computing_data_reduction 'Denzo-SMN (Otwinowski & Minor, 1997)'
_computing_molecular_graphics 'XP (BrukerAXS, 2000)'
_computing_publication_material 'SHELXL-97 (Sheldrick, 1997)'
_computing_structure_refinement 'SHELXL-97 (Sheldrick, 1997)'
_computing_structure_solution 'SHELXS-97 (Sheldrick, 1990)'
_diffrn_ambient_temperature 223(2)
_diffrn_measured_fraction_theta_full 0.977
_diffrn_measured_fraction_theta_max 0.977
_diffrn_measurement_device_type 'Nonius KappaCCD'
_diffrn_measurement_method '\w and \f scans'
_diffrn_radiation_monochromator graphite
_diffrn_radiation_source 'rotating anode Nonius FR591'
_diffrn_radiation_type MoK\a
_diffrn_radiation_wavelength 0.71073
_diffrn_reflns_av_R_equivalents 0.046
_diffrn_reflns_av_sigmaI/netI 0.0474
_diffrn_reflns_limit_h_max 16
_diffrn_reflns_limit_h_min -15
_diffrn_reflns_limit_k_max 17
_diffrn_reflns_limit_k_min -19
_diffrn_reflns_limit_l_max 20
_diffrn_reflns_limit_l_min -20
_diffrn_reflns_number 22053
_diffrn_reflns_theta_full 28.23
_diffrn_reflns_theta_max 28.23
_diffrn_reflns_theta_min 1.66
_exptl_absorpt_coefficient_mu 0.357
_exptl_absorpt_correction_T_max 0.9160
_exptl_absorpt_correction_T_min 0.8852
_exptl_absorpt_correction_type multi-scan
_exptl_absorpt_process_details 'Denzo (Otwinowski, Borek, Majewski & Minor, 2003)'
_exptl_crystal_colour yellow
_exptl_crystal_density_diffrn 1.348
_exptl_crystal_density_method 'not measured'
_exptl_crystal_description block
_exptl_crystal_F_000 980
_exptl_crystal_size_max 0.35
_exptl_crystal_size_mid 0.30
_exptl_crystal_size_min 0.25
_refine_diff_density_max 0.492
_refine_diff_density_min -0.682
_refine_diff_density_rms 0.063
_refine_ls_extinction_method none
_refine_ls_goodness_of_fit_ref 1.028
_refine_ls_hydrogen_treatment riding
_refine_ls_matrix_type full
_refine_ls_number_parameters 546
_refine_ls_number_reflns 11248
_refine_ls_number_restraints 0
_refine_ls_restrained_S_all 1.028
_refine_ls_R_factor_all 0.0652
_refine_ls_R_factor_gt 0.0453
_refine_ls_shift/su_max 0.002
_refine_ls_shift/su_mean 0.000
_refine_ls_structure_factor_coef Fsqd
_refine_ls_weighting_details 'calc w=1/[\s^2^(Fo^2^)+(0.0593P)^2^+0.7303P] where P=(Fo^2^+2Fc^2^)/3'
_refine_ls_weighting_scheme calc
_refine_ls_wR_factor_gt 0.1061
_refine_ls_wR_factor_ref 0.1163
_reflns_number_gt 8750
_reflns_number_total 11248
_reflns_threshold_expression >2sigma(I)
_cod_data_source_file ja8084302_si_003.cif
_cod_data_source_block erk4538
_cod_original_cell_volume 2331.55(6)
_cod_database_code 4103889

loop_
_symmetry_equiv_pos_as_xyz
'x, y, z'
'-x, -y, -z'

loop_
_atom_site_label
_atom_site_type_symbol
_atom_site_fract_x
_atom_site_fract_y
_atom_site_fract_z
_atom_site_U_iso_or_equiv
_atom_site_adp_type
_atom_site_occupancy
_atom_site_symmetry_multiplicity
_atom_site_calc_flag
_atom_site_refinement_flags
Zr Zr 0.495455(18) 0.211673(16) 1.327769(14) 0.03061(7) Uani 1 1 d .
C1 C 0.4796(2) 0.19960(18) 1.16510(15) 0.0328(5) Uani 1 1 d .
H1 H 0.4276 0.1229 1.1212 0.039 Uiso 1 1 calc R
C2 C 0.6032(2) 0.20891(18) 1.19629(15) 0.0327(5) Uani 1 1 d .
Si11 Si 0.75561(6) 0.28362(6) 1.17324(5) 0.04120(16) Uani 1 1 d .
C12 C 0.8725(2) 0.2519(3) 1.2266(2) 0.0545(7) Uani 1 1 d .
H12A H 0.8487 0.1740 1.1977 0.082 Uiso 1 1 calc R
H12B H 0.8775 0.2754 1.2932 0.082 Uiso 1 1 calc R
H12C H 0.9518 0.2898 1.2168 0.082 Uiso 1 1 calc R
C13 C 0.7318(3) 0.2216(3) 1.0436(2) 0.0602(8) Uani 1 1 d .
H13A H 0.8074 0.2549 1.0268 0.090 Uiso 1 1 calc R
H13B H 0.6674 0.2336 1.0152 0.090 Uiso 1 1 calc R
H13C H 0.7083 0.1439 1.0215 0.090 Uiso 1 1 calc R
C14 C 0.8198(3) 0.4351(2) 1.2186(2) 0.0584(7) Uani 1 1 d .
H14A H 0.8955 0.4617 1.1995 0.088 Uiso 1 1 calc R
H14B H 0.8361 0.4669 1.2863 0.088 Uiso 1 1 calc R
H14C H 0.7611 0.4554 1.1936 0.088 Uiso 1 1 calc R
C3 C 0.6069(2) 0.13636(18) 1.23270(15) 0.0340(5) Uani 1 1 d .
C4 C 0.5960(2) 0.09090(18) 1.28873(16) 0.0344(5) Uani 1 1 d .
Si41 Si 0.60374(6) -0.03735(5) 1.28243(5) 0.03925(15) Uani 1 1 d .
C42 C 0.6488(3) -0.0313(2) 1.4002(2) 0.0657(8) Uani 1 1 d .
H42A H 0.5905 -0.0176 1.4364 0.099 Uiso 1 1 calc R
H42B H 0.7301 0.0270 1.4320 0.099 Uiso 1 1 calc R
H42C H 0.6494 -0.1001 1.3937 0.099 Uiso 1 1 calc R
C43 C 0.7214(3) -0.0556(3) 1.2171(2) 0.0651(8) Uani 1 1 d .
H43A H 0.7309 -0.1198 1.2152 0.098 Uiso 1 1 calc R
H43B H 0.7990 0.0080 1.2480 0.098 Uiso 1 1 calc R
H43C H 0.6957 -0.0647 1.1538 0.098 Uiso 1 1 calc R
C44 C 0.4533(3) -0.1558(2) 1.2202(2) 0.0533(7) Uani 1 1 d .
H44A H 0.4609 -0.2223 1.2128 0.080 Uiso 1 1 calc R
H44B H 0.4273 -0.1591 1.1592 0.080 Uiso 1 1 calc R
H44C H 0.3929 -0.1479 1.2562 0.080 Uiso 1 1 calc R
B1 B 0.4328(2) 0.2701(2) 1.14055(17) 0.0344(5) Uani 1 1 d .
C21 C 0.2913(2) 0.22181(19) 1.08878(16) 0.0356(5) Uani 1 1 d .
C22 C 0.2257(2) 0.2852(2) 1.10113(16) 0.0402(5) Uani 1 1 d .
F22 F 0.27610(13) 0.38858(12) 1.16725(11) 0.0514(4) Uani 1 1 d .
C23 C 0.1084(2) 0.2492(2) 1.05020(18) 0.0463(6) Uani 1 1 d .
F23 F 0.05132(15) 0.31548(15) 1.06820(13) 0.0663(5) Uani 1 1 d .
C24 C 0.0519(2) 0.1454(2) 0.98178(18) 0.0487(6) Uani 1 1 d .
F24 F -0.06329(14) 0.10735(15) 0.93200(13) 0.0702(5) Uani 1 1 d .
C25 C 0.1115(2) 0.0792(2) 0.96522(17) 0.0447(6) Uani 1 1 d .
F25 F 0.05533(14) -0.02333(13) 0.89734(11) 0.0606(4) Uani 1 1 d .
C26 C 0.2268(2) 0.11688(19) 1.01896(16) 0.0390(5) Uani 1 1 d .
F26 F 0.27893(14) 0.04580(11) 0.99778(10) 0.0530(4) Uani 1 1 d .
C31 C 0.5112(2) 0.38664(18) 1.14071(16) 0.0369(5) Uani 1 1 d .
C32 C 0.5382(2) 0.4898(2) 1.20840(18) 0.0434(6) Uani 1 1 d .
F32 F 0.50046(15) 0.50106(12) 1.28831(10) 0.0550(4) Uani 1 1 d .
C33 C 0.6006(3) 0.5849(2) 1.1982(2) 0.0565(7) Uani 1 1 d .
F33 F 0.62172(19) 0.68190(13) 1.26652(14) 0.0833(6) Uani 1 1 d .
C34 C 0.6380(3) 0.5796(2) 1.1173(2) 0.0607(8) Uani 1 1 d .
F34 F 0.69741(19) 0.67081(16) 1.10586(17) 0.0903(7) Uani 1 1 d .
C35 C 0.6120(3) 0.4795(3) 1.0468(2) 0.0546(7) Uani 1 1 d .
F35 F 0.64611(17) 0.47385(18) 0.96709(14) 0.0790(6) Uani 1 1 d .
C36 C 0.5483(2) 0.3871(2) 1.05945(18) 0.0433(6) Uani 1 1 d .
F36 F 0.51827(15) 0.29086(13) 0.98658(10) 0.0551(4) Uani 1 1 d .
C50 C 0.6680(2) 0.34205(19) 1.48032(16) 0.0401(5) Uani 1 1 d .
C51 C 0.5614(2) 0.36217(19) 1.48931(16) 0.0418(6) Uani 1 1 d .
H51 H 0.5128 0.3497 1.5314 0.050 Uiso 1 1 calc R
C52 C 0.5406(2) 0.40389(18) 1.42472(16) 0.0399(5) Uani 1 1 d .
H52 H 0.4766 0.4243 1.4164 0.048 Uiso 1 1 calc R
C53 C 0.6331(2) 0.40937(18) 1.37514(16) 0.0385(5) Uani 1 1 d .
H53 H 0.6419 0.4342 1.3276 0.046 Uiso 1 1 calc R
C54 C 0.7100(2) 0.37136(18) 1.40897(16) 0.0375(5) Uani 1 1 d .
H54 H 0.7790 0.3663 1.3873 0.045 Uiso 1 1 calc R
C55 C 0.2725(2) 0.16684(19) 1.35611(16) 0.0374(5) Uani 1 1 d .
C56 C 0.2626(2) 0.10098(19) 1.26158(17) 0.0394(5) Uani 1 1 d .
H56 H 0.2267 0.1051 1.2090 0.047 Uiso 1 1 calc R
C57 C 0.3152(2) 0.02878(19) 1.25938(17) 0.0403(5) Uani 1 1 d .
H57 H 0.3193 -0.0244 1.2054 0.048 Uiso 1 1 calc R
C58 C 0.3608(2) 0.05013(19) 1.35248(18) 0.0413(5) Uani 1 1 d .
H58 H 0.4012 0.0141 1.3717 0.050 Uiso 1 1 calc R
C59 C 0.3351(2) 0.1350(2) 1.41139(17) 0.0409(5) Uani 1 1 d .
H59 H 0.3562 0.1656 1.4771 0.049 Uiso 1 1 calc R
C501 C 0.7351(2) 0.3164(2) 1.54701(18) 0.0487(6) Uani 1 1 d .
C502 C 0.8009(3) 0.4216(3) 1.6374(2) 0.0779(10) Uani 1 1 d .
H50A H 0.8550 0.4792 1.6228 0.117 Uiso 1 1 calc R
H50B H 0.8486 0.4090 1.6806 0.117 Uiso 1 1 calc R
H50C H 0.7406 0.4430 1.6658 0.117 Uiso 1 1 calc R
C503 C 0.6451(3) 0.2275(3) 1.5696(2) 0.0642(8) Uani 1 1 d .
H50D H 0.5872 0.2523 1.5987 0.096 Uiso 1 1 calc R
H50E H 0.6899 0.2119 1.6122 0.096 Uiso 1 1 calc R
H50F H 0.6011 0.1620 1.5124 0.096 Uiso 1 1 calc R
C504 C 0.8309(3) 0.2807(3) 1.5061(2) 0.0606(8) Uani 1 1 d .
H50G H 0.7915 0.2187 1.4459 0.091 Uiso 1 1 calc R
H50H H 0.8692 0.2602 1.5482 0.091 Uiso 1 1 calc R
H50I H 0.8928 0.3403 1.4983 0.091 Uiso 1 1 calc R
C551 C 0.1989(2) 0.2337(2) 1.38711(19) 0.0461(6) Uani 1 1 d .
C552 C 0.2448(3) 0.3096(2) 1.4910(2) 0.0626(8) Uani 1 1 d .
H55A H 0.1893 0.3433 1.5100 0.094 Uiso 1 1 calc R
H55B H 0.3261 0.3658 1.5023 0.094 Uiso 1 1 calc R
H55C H 0.2481 0.2682 1.5267 0.094 Uiso 1 1 calc R
C553 C 0.0664(2) 0.1508(2) 1.3707(2) 0.0611(8) Uani 1 1 d .
H55D H 0.0364 0.0996 1.3054 0.092 Uiso 1 1 calc R
H55E H 0.0145 0.1889 1.3870 0.092 Uiso 1 1 calc R
H55F H 0.0649 0.1116 1.4094 0.092 Uiso 1 1 calc R
C554 C 0.1971(3) 0.2972(3) 1.3288(2) 0.0653(8) Uani 1 1 d .
H55G H 0.1634 0.2471 1.2633 0.098 Uiso 1 1 calc R
H55H H 0.2800 0.3490 1.3370 0.098 Uiso 1 1 calc R
H55I H 0.1466 0.3360 1.3489 0.098 Uiso 1 1 calc R
C61 C 0.8950(6) 0.3836(5) 0.8818(4) 0.148(2) Uani 1 1 d .
H61A H 0.9350 0.4419 0.8630 0.222 Uiso 1 1 calc R
H61B H 0.9123 0.4126 0.9495 0.222 Uiso 1 1 calc R
H61C H 0.8071 0.3514 0.8566 0.222 Uiso 1 1 calc R
C62 C 0.9398(9) 0.3025(7) 0.8471(6) 0.184(3) Uani 1 1 d .
H62A H 1.0176 0.3298 0.8915 0.221 Uiso 1 1 calc R
H62B H 0.8829 0.2391 0.8547 0.221 Uiso 1 1 calc R
C63 C 0.9616(7) 0.2607(5) 0.7596(4) 0.140(2) Uani 1 1 d .
H63A H 1.0213 0.3236 0.7529 0.168 Uiso 1 1 calc R
H63B H 0.8848 0.2361 0.7150 0.168 Uiso 1 1 calc R
C64 C 1.0026(6) 0.1764(6) 0.7242(6) 0.155(2) Uani 1 1 d .
H64A H 1.0790 0.1985 0.7681 0.186 Uiso 1 1 calc R
H64B H 0.9418 0.1110 0.7265 0.186 Uiso 1 1 calc R
C65 C 1.0244(7) 0.1455(6) 0.6331(5) 0.174(3) Uani 1 1 d .
H65A H 0.9468 0.0999 0.5871 0.262 Uiso 1 1 calc R
H65B H 1.0744 0.1053 0.6272 0.262 Uiso 1 1 calc R
H65C H 1.0670 0.2102 0.6229 0.262 Uiso 1 1 calc R

loop_
_atom_site_aniso_label
_atom_site_aniso_U_11
_atom_site_aniso_U_22
_atom_site_aniso_U_33
_atom_site_aniso_U_23
_atom_site_aniso_U_13
_atom_site_aniso_U_12
Zr 0.02965(12) 0.03155(12) 0.02966(12) 0.01162(9) 0.00501(8) 0.01350(9)
C1 0.0346(11) 0.0357(11) 0.0277(10) 0.0113(9) 0.0055(9) 0.0168(9)
C2 0.0354(11) 0.0367(11) 0.0319(11) 0.0158(9) 0.0104(9) 0.0195(10)
Si11 0.0350(3) 0.0533(4) 0.0503(4) 0.0320(3) 0.0147(3) 0.0234(3)
C12 0.0420(15) 0.0742(19) 0.0693(18) 0.0437(16) 0.0178(13) 0.0333(14)
C13 0.0615(18) 0.093(2) 0.0545(17) 0.0442(17) 0.0286(15) 0.0467(18)
C14 0.0408(15) 0.0623(18) 0.085(2) 0.0467(17) 0.0161(14) 0.0190(13)
C3 0.0331(11) 0.0359(11) 0.0345(11) 0.0136(9) 0.0071(9) 0.0175(10)
C4 0.0314(11) 0.0367(11) 0.0359(11) 0.0166(10) 0.0051(9) 0.0143(9)
Si41 0.0452(4) 0.0385(3) 0.0412(4) 0.0208(3) 0.0090(3) 0.0213(3)
C42 0.094(2) 0.0544(17) 0.0541(17) 0.0299(14) 0.0012(16) 0.0326(17)
C43 0.0643(19) 0.0600(18) 0.092(2) 0.0382(17) 0.0340(18) 0.0391(16)
C44 0.0588(17) 0.0424(14) 0.0552(16) 0.0172(12) 0.0134(14) 0.0210(13)
B1 0.0385(14) 0.0374(13) 0.0271(12) 0.0105(10) 0.0066(10) 0.0191(11)
C21 0.0374(12) 0.0409(12) 0.0339(11) 0.0190(10) 0.0078(9) 0.0191(10)
C22 0.0403(13) 0.0468(13) 0.0369(12) 0.0178(11) 0.0079(10) 0.0221(11)
F22 0.0497(9) 0.0469(8) 0.0556(9) 0.0129(7) 0.0058(7) 0.0281(7)
C23 0.0412(14) 0.0620(16) 0.0504(15) 0.0305(13) 0.0143(12) 0.0296(13)
F23 0.0530(10) 0.0824(12) 0.0808(12) 0.0350(10) 0.0127(9) 0.0464(9)
C24 0.0310(12) 0.0664(17) 0.0477(15) 0.0274(13) 0.0040(11) 0.0173(12)
F24 0.0377(8) 0.0872(12) 0.0732(11) 0.0302(10) -0.0067(8) 0.0205(9)
C25 0.0396(13) 0.0459(14) 0.0384(13) 0.0155(11) 0.0049(11) 0.0104(11)
F25 0.0486(9) 0.0534(9) 0.0522(9) 0.0095(7) -0.0016(7) 0.0080(7)
C26 0.0375(12) 0.0437(13) 0.0385(12) 0.0181(10) 0.0071(10) 0.0194(11)
F26 0.0539(9) 0.0427(8) 0.0521(9) 0.0077(7) -0.0010(7) 0.0242(7)
C31 0.0335(12) 0.0370(12) 0.0423(13) 0.0175(10) 0.0026(10) 0.0175(10)
C32 0.0445(14) 0.0419(13) 0.0439(14) 0.0158(11) -0.0001(11) 0.0225(11)
F32 0.0712(10) 0.0509(8) 0.0424(8) 0.0113(7) 0.0038(7) 0.0352(8)
C33 0.0532(16) 0.0369(14) 0.0693(19) 0.0166(13) -0.0106(14) 0.0187(13)
F33 0.0946(14) 0.0359(9) 0.0943(14) 0.0126(9) -0.0164(11) 0.0234(9)
C34 0.0494(16) 0.0527(17) 0.086(2) 0.0451(17) -0.0003(15) 0.0145(14)
F34 0.0733(13) 0.0677(12) 0.1361(19) 0.0733(13) 0.0032(12) 0.0101(10)
C35 0.0442(15) 0.0713(19) 0.0679(18) 0.0473(16) 0.0137(14) 0.0267(14)
F35 0.0721(12) 0.1131(16) 0.0902(14) 0.0753(13) 0.0358(11) 0.0439(12)
C36 0.0385(13) 0.0496(14) 0.0505(15) 0.0247(12) 0.0091(11) 0.0243(12)
F36 0.0678(10) 0.0625(10) 0.0440(8) 0.0214(7) 0.0170(8) 0.0372(9)
C50 0.0378(12) 0.0366(12) 0.0363(12) 0.0104(10) -0.0011(10) 0.0125(10)
C51 0.0433(13) 0.0391(12) 0.0328(12) 0.0067(10) 0.0054(10) 0.0157(11)
C52 0.0416(13) 0.0328(11) 0.0385(12) 0.0061(10) 0.0025(10) 0.0187(10)
C53 0.0407(13) 0.0312(11) 0.0352(12) 0.0106(9) 0.0005(10) 0.0114(10)
C54 0.0313(11) 0.0343(11) 0.0371(12) 0.0103(10) 0.0019(9) 0.0093(10)
C55 0.0293(11) 0.0412(12) 0.0415(13) 0.0182(10) 0.0102(10) 0.0134(10)
C56 0.0304(11) 0.0425(13) 0.0377(12) 0.0149(10) 0.0039(9) 0.0102(10)
C57 0.0330(12) 0.0340(12) 0.0451(13) 0.0131(10) 0.0098(10) 0.0082(10)
C58 0.0375(12) 0.0407(13) 0.0528(15) 0.0269(11) 0.0146(11) 0.0162(11)
C59 0.0399(13) 0.0468(13) 0.0378(12) 0.0207(11) 0.0100(10) 0.0172(11)
C501 0.0506(15) 0.0509(15) 0.0382(13) 0.0155(11) -0.0049(11) 0.0210(13)
C502 0.090(2) 0.067(2) 0.0504(17) 0.0066(15) -0.0257(17) 0.0304(19)
C503 0.067(2) 0.077(2) 0.0577(18) 0.0412(16) 0.0091(15) 0.0284(17)
C504 0.0520(17) 0.0701(19) 0.0659(19) 0.0327(16) 0.0005(14) 0.0308(15)
C551 0.0366(13) 0.0481(14) 0.0542(15) 0.0191(12) 0.0132(11) 0.0204(11)
C552 0.0529(17) 0.0584(17) 0.0624(18) 0.0064(14) 0.0146(14) 0.0272(14)
C553 0.0382(14) 0.0611(17) 0.074(2) 0.0189(15) 0.0185(14) 0.0186(13)
C554 0.0593(18) 0.075(2) 0.090(2) 0.0485(19) 0.0252(17) 0.0431(17)
C61 0.177(6) 0.108(4) 0.118(4) 0.050(4) 0.033(4) 0.014(4)
C62 0.276(10) 0.175(7) 0.153(7) 0.102(6) 0.076(7) 0.112(7)
C63 0.188(6) 0.105(4) 0.116(4) 0.063(4) 0.018(4) 0.037(4)
C64 0.151(6) 0.158(6) 0.212(8) 0.114(6) 0.066(6) 0.083(5)
C65 0.233(9) 0.177(7) 0.189(7) 0.122(6) 0.097(7) 0.112(6)

loop_
_atom_type_symbol
_atom_type_description
_atom_type_scat_dispersion_real
_atom_type_scat_dispersion_imag
_atom_type_scat_source
C C 0.0033 0.0016 'International Tables Vol C Tables 4.2.6.8 and 6.1.1.4'
H H 0.0000 0.0000 'International Tables Vol C Tables 4.2.6.8 and 6.1.1.4'
B B 0.0013 0.0007 'International Tables Vol C Tables 4.2.6.8 and 6.1.1.4'
F F 0.0171 0.0103 'International Tables Vol C Tables 4.2.6.8 and 6.1.1.4'
Si Si 0.0817 0.0704 'International Tables Vol C Tables 4.2.6.8 and 6.1.1.4'
Zr Zr -2.9673 0.5597 'International Tables Vol C Tables 4.2.6.8 and 6.1.1.4'

loop_
_geom_angle_atom_site_label_1
_geom_angle_atom_site_label_2
_geom_angle_atom_site_label_3
_geom_angle
C3 Zr C4 30.96(8)
C3 Zr C52 130.57(8)
C4 Zr C52 140.40(8)
C3 Zr C1 59.90(7)
C4 Zr C1 88.38(7)
C52 Zr C1 103.90(8)
C3 Zr C58 100.20(8)
C4 Zr C58 75.40(8)
C52 Zr C58 126.00(8)
C1 Zr C58 118.74(8)
C3 Zr C57 89.59(8)
C4 Zr C57 78.62(8)
C52 Zr C57 138.57(8)
C1 Zr C57 86.63(8)
C58 Zr C57 32.68(8)
C3 Zr C51 131.46(8)
C4 Zr C51 119.60(8)
C52 Zr C51 32.87(8)
C1 Zr C51 135.88(8)
C58 Zr C51 101.94(8)
C57 Zr C51 129.36(8)
C3 Zr C53 98.04(8)
C4 Zr C53 115.09(8)
C52 Zr C53 32.70(8)
C1 Zr C53 84.50(8)
C58 Zr C53 155.63(8)
C57 Zr C53 163.37(8)
C51 Zr C53 53.70(8)
C3 Zr C2 32.75(7)
C4 Zr C2 63.66(7)
C52 Zr C2 107.29(8)
C1 Zr C2 34.16(7)
C58 Zr C2 126.67(7)
C57 Zr C2 103.50(8)
C51 Zr C2 127.11(8)
C53 Zr C2 76.43(7)
C3 Zr C59 132.14(8)
C4 Zr C59 104.73(8)
C52 Zr C59 94.40(8)
C1 Zr C59 132.46(8)
C58 Zr C59 32.18(8)
C57 Zr C59 53.22(8)
C51 Zr C59 76.15(8)
C53 Zr C59 126.38(8)
C2 Zr C59 156.60(8)
C3 Zr C56 112.29(8)
C4 Zr C56 109.69(8)
C52 Zr C56 109.46(8)
C1 Zr C56 80.10(8)
C58 Zr C56 53.25(8)
C57 Zr C56 32.06(8)
C51 Zr C56 115.63(8)
C53 Zr C56 131.93(8)
C2 Zr C56 110.21(7)
C59 Zr C56 52.38(8)
C3 Zr C54 82.03(8)
C4 Zr C54 87.74(8)
C52 Zr C54 53.35(8)
C1 Zr C54 100.01(8)
C58 Zr C54 136.60(8)
C57 Zr C54 164.69(8)
C51 Zr C54 52.73(8)
C53 Zr C54 31.90(7)
C2 Zr C54 76.06(7)
C59 Zr C54 125.52(8)
C56 Zr C54 162.54(8)
C2 C1 B1 134.3(2)
C2 C1 Zr 73.92(12)
B1 C1 Zr 118.58(14)
C3 C2 C1 115.4(2)
C3 C2 Si11 112.79(16)
C1 C2 Si11 130.50(16)
C3 C2 Zr 66.01(12)
C1 C2 Zr 71.92(11)
Si11 C2 Zr 141.14(11)
C13 Si11 C14 110.04(15)
C13 Si11 C12 108.95(13)
C14 Si11 C12 106.66(14)
C13 Si11 C2 104.99(12)
C14 Si11 C2 118.45(11)
C12 Si11 C2 107.48(11)
C4 C3 C2 158.7(2)
C4 C3 Zr 77.90(14)
C2 C3 Zr 81.23(12)
C3 C4 Si41 133.35(18)
C3 C4 Zr 71.13(13)
Si41 C4 Zr 149.21(12)
C44 Si41 C43 109.62(14)
C44 Si41 C42 108.38(15)
C43 Si41 C42 108.69(16)
C44 Si41 C4 110.64(12)
C43 Si41 C4 107.20(12)
C42 Si41 C4 112.27(12)
C1 B1 C21 119.8(2)
C1 B1 C31 127.7(2)
C21 B1 C31 111.43(19)
C26 C21 C22 113.2(2)
C26 C21 B1 123.4(2)
C22 C21 B1 123.0(2)
F22 C22 C23 115.8(2)
F22 C22 C21 119.8(2)
C23 C22 C21 124.3(2)
F23 C23 C24 120.8(2)
F23 C23 C22 120.2(2)
C24 C23 C22 119.0(2)
F24 C24 C23 120.3(2)
F24 C24 C25 119.9(2)
C23 C24 C25 119.8(2)
F25 C25 C24 119.6(2)
F25 C25 C26 120.8(2)
C24 C25 C26 119.6(2)
F26 C26 C25 115.6(2)
F26 C26 C21 120.2(2)
C25 C26 C21 124.1(2)
C32 C31 C36 113.7(2)
C32 C31 B1 128.7(2)
C36 C31 B1 117.3(2)
F32 C32 C33 116.4(2)
F32 C32 C31 120.1(2)
C33 C32 C31 123.5(3)
F33 C33 C34 120.2(3)
F33 C33 C32 120.0(3)
C34 C33 C32 119.7(3)
F34 C34 C33 120.5(3)
F34 C34 C35 120.0(3)
C33 C34 C35 119.5(3)
F35 C35 C36 121.5(3)
F35 C35 C34 119.7(3)
C36 C35 C34 118.8(3)
F36 C36 C35 116.8(2)
F36 C36 C31 118.5(2)
C35 C36 C31 124.7(2)
C54 C50 C51 106.1(2)
C54 C50 C501 126.9(2)
C51 C50 C501 125.9(2)
C54 C50 Zr 73.41(13)
C51 C50 Zr 70.26(13)
C501 C50 Zr 130.09(16)
C52 C51 C50 108.8(2)
C52 C51 Zr 71.96(13)
C50 C51 Zr 77.46(13)
C53 C52 C51 107.5(2)
C53 C52 Zr 75.36(13)
C51 C52 Zr 75.18(13)
C54 C53 C52 108.1(2)
C54 C53 Zr 76.76(13)
C52 C53 Zr 71.94(13)
C53 C54 C50 109.4(2)
C53 C54 Zr 71.34(13)
C50 C54 Zr 75.13(13)
C59 C55 C56 106.3(2)
C59 C55 C551 127.3(2)
C56 C55 C551 124.4(2)
C59 C55 Zr 71.43(13)
C56 C55 Zr 71.53(12)
C551 C55 Zr 134.24(16)
C57 C56 C55 109.0(2)
C57 C56 Zr 71.54(13)
C55 C56 Zr 76.87(13)
C56 C57 C58 107.8(2)
C56 C57 Zr 76.39(13)
C58 C57 Zr 73.36(13)
C59 C58 C57 107.7(2)
C59 C58 Zr 76.48(14)
C57 C58 Zr 73.96(13)
C58 C59 C55 109.2(2)
C58 C59 Zr 71.34(13)
C55 C59 Zr 77.09(13)
C50 C501 C504 110.8(2)
C50 C501 C503 110.7(2)
C504 C501 C503 109.8(2)
C50 C501 C502 107.4(2)
C504 C501 C502 108.7(3)
C503 C501 C502 109.3(3)
C55 C551 C552 111.8(2)
C55 C551 C554 112.1(2)
C552 C551 C554 110.7(2)
C55 C551 C553 106.0(2)
C552 C551 C553 108.0(2)
C554 C551 C553 108.1(2)
C63 C62 C61 127.8(7)
C62 C63 C64 127.3(7)
C65 C64 C63 120.1(6)

loop_
_geom_bond_atom_site_label_1
_geom_bond_atom_site_label_2
_geom_bond_distance
Zr C3 2.335(2)
Zr C4 2.412(2)
Zr C52 2.472(2)
Zr C1 2.499(2)
Zr C58 2.501(2)
Zr C57 2.508(2)
Zr C51 2.513(2)
Zr C53 2.515(2)
Zr C2 2.526(2)
Zr C59 2.566(2)
Zr C56 2.570(2)
Zr C54 2.584(2)
C1 C2 1.476(3)
C1 B1 1.482(3)
C2 C3 1.383(3)
C2 Si11 1.900(2)
Si11 C13 1.864(3)
Si11 C14 1.866(3)
Si11 C12 1.869(3)
C3 C4 1.269(3)
C4 Si41 1.867(2)
Si41 C44 1.856(3)
Si41 C43 1.857(3)
Si41 C42 1.860(3)
B1 C21 1.605(3)
B1 C31 1.607(4)
C21 C26 1.390(3)
C21 C22 1.393(3)
C22 F22 1.348(3)
C22 C23 1.381(3)
C23 F23 1.342(3)
C23 C24 1.365(4)
C24 F24 1.347(3)
C24 C25 1.366(4)
C25 F25 1.351(3)
C25 C26 1.373(3)
C26 F26 1.353(3)
C31 C32 1.388(3)
C31 C36 1.391(3)
C32 F32 1.348(3)
C32 C33 1.384(4)
C33 F33 1.347(3)
C33 C34 1.371(5)
C34 F34 1.341(3)
C34 C35 1.377(4)
C35 F35 1.337(3)
C35 C36 1.375(4)
C36 F36 1.347(3)
C50 C54 1.407(3)
C50 C51 1.426(3)
C50 C501 1.511(4)
C51 C52 1.411(4)
C52 C53 1.404(3)
C53 C54 1.403(3)
C55 C59 1.414(3)
C55 C56 1.420(3)
C55 C551 1.524(3)
C56 C57 1.404(3)
C57 C58 1.409(4)
C58 C59 1.406(3)
C501 C504 1.527(4)
C501 C503 1.528(4)
C501 C502 1.540(4)
C551 C552 1.525(4)
C551 C554 1.525(4)
C551 C553 1.541(4)
C61 C62 1.423(8)
C62 C63 1.383(8)
C63 C64 1.431(8)
C64 C65 1.420(8)

loop_
_geom_torsion_atom_site_label_1
_geom_torsion_atom_site_label_2
_geom_torsion_atom_site_label_3
_geom_torsion_atom_site_label_4
_geom_torsion
C3 Zr C1 C2 -28.73(12)
C4 Zr C1 C2 -41.52(13)
C52 Zr C1 C2 100.40(13)
C58 Zr C1 C2 -113.87(13)
C57 Zr C1 C2 -120.21(13)
C51 Zr C1 C2 91.37(15)
C53 Zr C1 C2 73.88(13)
C59 Zr C1 C2 -150.11(12)
C56 Zr C1 C2 -151.83(13)
C54 Zr C1 C2 45.90(13)
C3 Zr C1 B1 -160.8(2)
C4 Zr C1 B1 -173.61(18)
C52 Zr C1 B1 -31.70(19)
C58 Zr C1 B1 114.03(18)
C57 Zr C1 B1 107.70(18)
C51 Zr C1 B1 -40.7(2)
C53 Zr C1 B1 -58.22(18)
C2 Zr C1 B1 -132.1(2)
C59 Zr C1 B1 77.8(2)
C56 Zr C1 B1 76.07(18)
C54 Zr C1 B1 -86.20(18)
B1 C1 C2 C3 165.5(2)
Zr C1 C2 C3 51.03(17)
B1 C1 C2 Si11 -28.5(4)
Zr C1 C2 Si11 -142.98(18)
B1 C1 C2 Zr 114.5(2)
C4 Zr C2 C3 2.55(13)
C52 Zr C2 C3 140.82(14)
C1 Zr C2 C3 -129.78(19)
C58 Zr C2 C3 -41.47(17)
C57 Zr C2 C3 -67.25(15)
C51 Zr C2 C3 111.00(15)
C53 Zr C2 C3 129.86(15)
C59 Zr C2 C3 -62.0(2)
C56 Zr C2 C3 -100.08(14)
C54 Zr C2 C3 96.99(14)
C3 Zr C2 C1 129.78(19)
C4 Zr C2 C1 132.33(14)
C52 Zr C2 C1 -89.40(13)
C58 Zr C2 C1 88.31(14)
C57 Zr C2 C1 62.53(13)
C51 Zr C2 C1 -119.22(13)
C53 Zr C2 C1 -100.36(13)
C59 Zr C2 C1 67.8(2)
C56 Zr C2 C1 29.70(14)
C54 Zr C2 C1 -133.23(13)
C3 Zr C2 Si11 -97.1(2)
C4 Zr C2 Si11 -94.55(18)
C52 Zr C2 Si11 43.73(19)
C1 Zr C2 Si11 133.1(2)
C58 Zr C2 Si11 -138.56(16)
C57 Zr C2 Si11 -164.34(17)
C51 Zr C2 Si11 13.9(2)
C53 Zr C2 Si11 32.77(17)
C59 Zr C2 Si11 -159.10(16)
C56 Zr C2 Si11 162.83(16)
C54 Zr C2 Si11 -0.10(16)
C3 C2 Si11 C13 106.46(19)
C1 C2 Si11 C13 -59.8(2)
Zr C2 Si11 C13 -173.99(17)
C3 C2 Si11 C14 -130.27(18)
C1 C2 Si11 C14 63.4(2)
Zr C2 Si11 C14 -50.7(2)
C3 C2 Si11 C12 -9.4(2)
C1 C2 Si11 C12 -175.7(2)
Zr C2 Si11 C12 70.1(2)
C1 C2 C3 C4 -66.0(7)
Si11 C2 C3 C4 125.5(6)
Zr C2 C3 C4 -12.0(6)
C1 C2 C3 Zr -54.00(17)
Si11 C2 C3 Zr 137.52(12)
C52 Zr C3 C4 123.00(15)
C1 Zr C3 C4 -154.52(17)
C58 Zr C3 C4 -37.10(16)
C57 Zr C3 C4 -68.17(15)
C51 Zr C3 C4 78.97(17)
C53 Zr C3 C4 126.66(15)
C2 Zr C3 C4 175.6(2)
C59 Zr C3 C4 -32.66(19)
C56 Zr C3 C4 -91.42(15)
C54 Zr C3 C4 98.97(15)
C4 Zr C3 C2 -175.6(2)
C52 Zr C3 C2 -52.57(17)
C1 Zr C3 C2 29.92(13)
C58 Zr C3 C2 147.34(14)
C57 Zr C3 C2 116.26(14)
C51 Zr C3 C2 -96.59(16)
C53 Zr C3 C2 -48.91(14)
C59 Zr C3 C2 151.77(13)
C56 Zr C3 C2 93.02(14)
C54 Zr C3 C2 -76.59(14)
C2 C3 C4 Si41 169.9(5)
Zr C3 C4 Si41 157.8(2)
C2 C3 C4 Zr 12.1(6)
C52 Zr C4 C3 -88.19(18)
C1 Zr C4 C3 21.86(15)
C58 Zr C4 C3 142.16(16)
C57 Zr C4 C3 108.75(16)
C51 Zr C4 C3 -122.22(15)
C53 Zr C4 C3 -61.29(16)
C2 Zr C4 C3 -2.68(14)
C59 Zr C4 C3 155.56(15)
C56 Zr C4 C3 100.75(15)
C54 Zr C4 C3 -78.23(15)
C3 Zr C4 Si41 -147.5(3)
C52 Zr C4 Si41 124.3(2)
C1 Zr C4 Si41 -125.7(2)
C58 Zr C4 Si41 -5.4(2)
C57 Zr C4 Si41 -38.8(2)
C51 Zr C4 Si41 90.3(2)
C53 Zr C4 Si41 151.2(2)
C2 Zr C4 Si41 -150.2(3)
C59 Zr C4 Si41 8.0(2)
C56 Zr C4 Si41 -46.8(2)
C54 Zr C4 Si41 134.3(2)
C3 C4 Si41 C44 -84.2(3)
Zr C4 Si41 C44 51.5(3)
C3 C4 Si41 C43 35.3(3)
Zr C4 Si41 C43 171.0(2)
C3 C4 Si41 C42 154.6(3)
Zr C4 Si41 C42 -69.7(3)
C2 C1 B1 C21 167.3(2)
Zr C1 B1 C21 -97.5(2)
C2 C1 B1 C31 0.4(4)
Zr C1 B1 C31 95.6(2)
C1 B1 C21 C26 -39.4(3)
C31 B1 C21 C26 129.5(2)
C1 B1 C21 C22 148.9(2)
C31 B1 C21 C22 -42.2(3)
C26 C21 C22 F22 179.2(2)
B1 C21 C22 F22 -8.3(3)
C26 C21 C22 C23 0.2(4)
B1 C21 C22 C23 172.6(2)
F22 C22 C23 F23 -0.4(4)
C21 C22 C23 F23 178.7(2)
F22 C22 C23 C24 179.7(2)
C21 C22 C23 C24 -1.2(4)
F23 C23 C24 F24 -1.0(4)
C22 C23 C24 F24 178.9(2)
F23 C23 C24 C25 -179.5(2)
C22 C23 C24 C25 0.4(4)
F24 C24 C25 F25 1.6(4)
C23 C24 C25 F25 -179.9(2)
F24 C24 C25 C26 -177.2(2)
C23 C24 C25 C26 1.4(4)
F25 C25 C26 F26 1.2(3)
C24 C25 C26 F26 179.9(2)
F25 C25 C26 C21 178.7(2)
C24 C25 C26 C21 -2.5(4)
C22 C21 C26 F26 179.1(2)
B1 C21 C26 F26 6.7(3)
C22 C21 C26 C25 1.7(4)
B1 C21 C26 C25 -170.7(2)
C1 B1 C31 C32 -99.4(3)
C21 B1 C31 C32 92.8(3)
C1 B1 C31 C36 87.7(3)
C21 B1 C31 C36 -80.2(2)
C36 C31 C32 F32 175.8(2)
B1 C31 C32 F32 2.6(4)
C36 C31 C32 C33 -2.6(4)
B1 C31 C32 C33 -175.8(2)
F32 C32 C33 F33 0.7(4)
C31 C32 C33 F33 179.0(2)
F32 C32 C33 C34 -177.7(2)
C31 C32 C33 C34 0.6(4)
F33 C33 C34 F34 0.9(4)
C32 C33 C34 F34 179.3(2)
F33 C33 C34 C35 -177.8(2)
C32 C33 C34 C35 0.6(4)
F34 C34 C35 F35 0.0(4)
C33 C34 C35 F35 178.6(3)
F34 C34 C35 C36 -178.4(2)
C33 C34 C35 C36 0.2(4)
F35 C35 C36 F36 -2.3(4)
C34 C35 C36 F36 176.0(2)
F35 C35 C36 C31 179.1(2)
C34 C35 C36 C31 -2.5(4)
C32 C31 C36 F36 -175.0(2)
B1 C31 C36 F36 -1.0(3)
C32 C31 C36 C35 3.5(4)
B1 C31 C36 C35 177.6(2)
C3 Zr C50 C54 56.83(15)
C4 Zr C50 C54 86.27(14)
C52 Zr C50 C54 -76.98(15)
C1 Zr C50 C54 -1.24(18)
C58 Zr C50 C54 160.82(13)
C57 Zr C50 C54 157.88(14)
C51 Zr C50 C54 -114.5(2)
C53 Zr C50 C54 -36.04(13)
C2 Zr C50 C54 23.72(15)
C59 Zr C50 C54 -168.99(14)
C56 Zr C50 C54 -148.88(15)
C3 Zr C50 C51 171.32(15)
C4 Zr C50 C51 -159.24(15)
C52 Zr C50 C51 37.52(15)
C1 Zr C50 C51 113.25(15)
C58 Zr C50 C51 -84.68(16)
C57 Zr C50 C51 -87.62(18)
C53 Zr C50 C51 78.46(16)
C2 Zr C50 C51 138.21(15)
C59 Zr C50 C51 -54.49(16)
C56 Zr C50 C51 -34.4(2)
C54 Zr C50 C51 114.5(2)
C3 Zr C50 C501 -67.8(2)
C4 Zr C50 C501 -38.4(2)
C52 Zr C50 C501 158.4(3)
C1 Zr C50 C501 -125.9(2)
C58 Zr C50 C501 36.2(2)
C57 Zr C50 C501 33.2(3)
C51 Zr C50 C501 120.9(3)
C53 Zr C50 C501 -160.7(3)
C2 Zr C50 C501 -100.9(2)
C59 Zr C50 C501 66.4(2)
C56 Zr C50 C501 86.5(2)
C54 Zr C50 C501 -124.6(3)
C54 C50 C51 C52 -0.5(3)
C501 C50 C51 C52 168.5(2)
Zr C50 C51 C52 -65.72(16)
C54 C50 C51 Zr 65.20(16)
C501 C50 C51 Zr -125.8(2)
C3 Zr C51 C52 103.40(16)
C4 Zr C51 C52 138.91(14)
C1 Zr C51 C52 16.29(19)
C58 Zr C51 C52 -141.24(14)
C57 Zr C51 C52 -121.16(15)
C53 Zr C51 C52 38.09(14)
C2 Zr C51 C52 61.03(17)
C59 Zr C51 C52 -121.82(15)
C56 Zr C51 C52 -86.47(16)
C54 Zr C51 C52 78.21(16)
C3 Zr C51 C50 -11.4(2)
C4 Zr C51 C50 24.06(18)
C52 Zr C51 C50 -114.8(2)
C1 Zr C51 C50 -98.56(16)
C58 Zr C51 C50 103.91(15)
C57 Zr C51 C50 123.99(15)
C53 Zr C51 C50 -76.76(16)
C2 Zr C51 C50 -53.82(18)
C59 Zr C51 C50 123.33(16)
C56 Zr C51 C50 158.68(14)
C54 Zr C51 C50 -36.64(14)
C50 C51 C52 C53 0.3(3)
Zr C51 C52 C53 -69.03(15)
C50 C51 C52 Zr 69.36(16)
C3 Zr C52 C53 6.72(19)
C4 Zr C52 C53 49.3(2)
C1 Zr C52 C53 -55.35(15)
C58 Zr C52 C53 162.26(14)
C57 Zr C52 C53 -156.25(14)
C51 Zr C52 C53 113.0(2)
C2 Zr C52 C53 -20.02(16)
C59 Zr C52 C53 168.87(15)
C56 Zr C52 C53 -139.60(14)
C54 Zr C52 C53 36.89(14)
C3 Zr C52 C51 -106.32(16)
C4 Zr C52 C51 -63.71(19)
C1 Zr C52 C51 -168.39(14)
C58 Zr C52 C51 49.22(18)
C57 Zr C52 C51 90.71(18)
C53 Zr C52 C51 -113.0(2)
C2 Zr C52 C51 -133.06(14)
C59 Zr C52 C51 55.84(15)
C56 Zr C52 C51 107.37(15)
C54 Zr C52 C51 -76.15(15)
C51 C52 C53 C54 0.0(3)
Zr C52 C53 C54 -68.92(16)
C51 C52 C53 Zr 68.91(16)
C3 Zr C53 C54 -60.53(14)
C4 Zr C53 C54 -33.42(16)
C52 Zr C53 C54 114.3(2)
C1 Zr C53 C54 -119.04(14)
C58 Zr C53 C54 77.6(2)
C57 Zr C53 C54 -177.1(2)
C51 Zr C53 C54 76.02(15)
C2 Zr C53 C54 -85.33(14)
C59 Zr C53 C54 100.49(15)
C56 Zr C53 C54 169.55(13)
C3 Zr C53 C52 -174.85(14)
C4 Zr C53 C52 -147.73(14)
C1 Zr C53 C52 126.65(15)
C58 Zr C53 C52 -36.7(3)
C57 Zr C53 C52 68.6(3)
C51 Zr C53 C52 -38.30(14)
C2 Zr C53 C52 160.35(16)
C59 Zr C53 C52 -13.82(18)
C56 Zr C53 C52 55.23(18)
C54 Zr C53 C52 -114.3(2)
C52 C53 C54 C50 -0.3(3)
Zr C53 C54 C50 -66.01(17)
C52 C53 C54 Zr 65.69(16)
C51 C50 C54 C53 0.5(3)
C501 C50 C54 C53 -168.3(2)
Zr C50 C54 C53 63.59(16)
C51 C50 C54 Zr -63.07(16)
C501 C50 C54 Zr 128.1(2)
C3 Zr C54 C53 119.48(15)
C4 Zr C54 C53 150.05(14)
C52 Zr C54 C53 -37.85(14)
C1 Zr C54 C53 62.10(14)
C58 Zr C54 C53 -144.09(14)
C57 Zr C54 C53 176.9(3)
C51 Zr C54 C53 -79.31(15)
C2 Zr C54 C53 86.64(14)
C59 Zr C54 C53 -103.43(15)
C56 Zr C54 C53 -26.7(3)
C3 Zr C54 C50 -123.56(15)
C4 Zr C54 C50 -92.99(14)
C52 Zr C54 C50 79.11(15)
C1 Zr C54 C50 179.05(14)
C58 Zr C54 C50 -27.13(19)
C57 Zr C54 C50 -66.2(3)
C51 Zr C54 C50 37.64(14)
C53 Zr C54 C50 117.0(2)
C2 Zr C54 C50 -156.40(15)
C59 Zr C54 C50 13.53(17)
C56 Zr C54 C50 90.2(3)
C3 Zr C55 C59 89.81(18)
C4 Zr C55 C59 50.63(17)
C52 Zr C55 C59 -105.60(15)
C1 Zr C55 C59 151.14(14)
C58 Zr C55 C59 36.94(14)
C57 Zr C55 C59 78.19(15)
C51 Zr C55 C59 -72.64(15)
C53 Zr C55 C59 -117.04(14)
C2 Zr C55 C59 142.59(14)
C56 Zr C55 C59 115.1(2)
C54 Zr C55 C59 -85.07(17)
C3 Zr C55 C56 -25.3(2)
C4 Zr C55 C56 -64.43(17)
C52 Zr C55 C56 139.33(15)
C1 Zr C55 C56 36.07(16)
C58 Zr C55 C56 -78.13(16)
C57 Zr C55 C56 -36.88(14)
C51 Zr C55 C56 172.29(16)
C53 Zr C55 C56 127.90(15)
C2 Zr C55 C56 27.52(19)
C59 Zr C55 C56 -115.1(2)
C54 Zr C55 C56 159.86(14)
C3 Zr C55 C551 -145.7(2)
C4 Zr C55 C551 175.1(2)
C52 Zr C55 C551 18.9(2)
C1 Zr C55 C551 -84.4(2)
C58 Zr C55 C551 161.4(3)
C57 Zr C55 C551 -157.4(3)
C51 Zr C55 C551 51.8(2)
C53 Zr C55 C551 7.4(3)
C2 Zr C55 C551 -93.0(2)
C59 Zr C55 C551 124.5(3)
C56 Zr C55 C551 -120.5(3)
C54 Zr C55 C551 39.4(3)
C59 C55 C56 C57 1.5(3)
C551 C55 C56 C57 -163.6(2)
Zr C55 C56 C57 64.90(16)
C59 C55 C56 Zr -63.44(16)
C551 C55 C56 Zr 131.5(2)
C3 Zr C56 C57 48.02(16)
C4 Zr C56 C57 14.90(16)
C52 Zr C56 C57 -159.06(14)
C1 Zr C56 C57 99.57(15)
C58 Zr C56 C57 -38.12(14)
C51 Zr C56 C57 -124.00(15)
C53 Zr C56 C57 172.86(13)
C2 Zr C56 C57 83.17(15)
C59 Zr C56 C57 -78.82(16)
C54 Zr C56 C57 -168.5(2)
C3 Zr C56 C55 163.51(14)
C4 Zr C56 C55 130.39(14)
C52 Zr C56 C55 -43.58(16)
C1 Zr C56 C55 -144.94(15)
C58 Zr C56 C55 77.37(15)
C57 Zr C56 C55 115.5(2)
C51 Zr C56 C55 -8.51(17)
C53 Zr C56 C55 -71.65(17)
C2 Zr C56 C55 -161.34(13)
C59 Zr C56 C55 36.67(14)
C54 Zr C56 C55 -53.0(3)
C55 C56 C57 C58 -1.2(3)
Zr C56 C57 C58 67.21(16)
C55 C56 C57 Zr -68.39(16)
C3 Zr C57 C56 -136.54(15)
C4 Zr C57 C56 -165.70(15)
C52 Zr C57 C56 30.6(2)
C1 Zr C57 C56 -76.68(14)
C58 Zr C57 C56 113.6(2)
C51 Zr C57 C56 75.19(17)
C53 Zr C57 C56 -18.9(3)
C2 Zr C57 C56 -106.61(14)
C59 Zr C57 C56 75.99(15)
C54 Zr C57 C56 166.9(2)
C3 Zr C57 C58 109.81(14)
C4 Zr C57 C58 80.65(14)
C52 Zr C57 C58 -83.04(18)
C1 Zr C57 C58 169.68(14)
C51 Zr C57 C58 -38.46(18)
C53 Zr C57 C58 -132.5(3)
C2 Zr C57 C58 139.74(14)
C59 Zr C57 C58 -37.66(13)
C56 Zr C57 C58 -113.6(2)
C54 Zr C57 C58 53.3(3)
C56 C57 C58 C59 0.4(3)
Zr C57 C58 C59 69.68(17)
C56 C57 C58 Zr -69.27(16)
C3 Zr C58 C59 173.82(15)
C4 Zr C58 C59 155.11(16)
C52 Zr C58 C59 12.46(19)
C1 Zr C58 C59 -125.04(14)
C57 Zr C58 C59 -113.3(2)
C51 Zr C58 C59 37.30(16)
C53 Zr C58 C59 36.0(3)
C2 Zr C58 C59 -164.83(13)
C56 Zr C58 C59 -75.90(15)
C54 Zr C58 C59 84.68(17)
C3 Zr C58 C57 -72.92(15)
C4 Zr C58 C57 -91.63(14)
C52 Zr C58 C57 125.72(14)
C1 Zr C58 C57 -11.77(16)
C51 Zr C58 C57 150.56(14)
C53 Zr C58 C57 149.24(18)
C2 Zr C58 C57 -51.57(17)
C59 Zr C58 C57 113.3(2)
C56 Zr C58 C57 37.37(13)
C54 Zr C58 C57 -162.06(13)
C57 C58 C59 C55 0.5(3)
Zr C58 C59 C55 68.47(17)
C57 C58 C59 Zr -67.96(16)
C56 C55 C59 C58 -1.2(3)
C551 C55 C59 C58 163.3(2)
Zr C55 C59 C58 -64.71(16)
C56 C55 C59 Zr 63.50(15)
C551 C55 C59 Zr -132.0(2)
C3 Zr C59 C58 -8.22(19)
C4 Zr C59 C58 -24.90(16)
C52 Zr C59 C58 -169.92(15)
C1 Zr C59 C58 76.69(17)
C57 Zr C59 C58 38.27(15)
C51 Zr C59 C58 -142.37(16)
C53 Zr C59 C58 -162.48(14)
C2 Zr C59 C58 31.9(3)
C56 Zr C59 C58 78.83(16)
C54 Zr C59 C58 -122.80(15)
C3 Zr C59 C55 -123.87(14)
C4 Zr C59 C55 -140.55(14)
C52 Zr C59 C55 74.44(14)
C1 Zr C59 C55 -38.96(18)
C58 Zr C59 C55 -115.6(2)
C57 Zr C59 C55 -77.38(15)
C51 Zr C59 C55 101.98(15)
C53 Zr C59 C55 81.88(16)
C2 Zr C59 C55 -83.8(2)
C56 Zr C59 C55 -36.82(13)
C54 Zr C59 C55 121.55(14)
C54 C50 C501 C504 -23.1(4)
C51 C50 C501 C504 170.2(2)
Zr C50 C501 C504 76.5(3)
C54 C50 C501 C503 -145.2(3)
C51 C50 C501 C503 48.1(3)
Zr C50 C501 C503 -45.7(3)
C54 C50 C501 C502 95.6(3)
C51 C50 C501 C502 -71.2(3)
Zr C50 C501 C502 -164.9(2)
C59 C55 C551 C552 27.5(4)
C56 C55 C551 C552 -170.7(2)
Zr C55 C551 C552 -73.1(3)
C59 C55 C551 C554 152.5(3)
C56 C55 C551 C554 -45.7(3)
Zr C55 C551 C554 51.9(3)
C59 C55 C551 C553 -89.9(3)
C56 C55 C551 C553 72.0(3)
Zr C55 C551 C553 169.5(2)
C61 C62 C63 C64 -177.6(8)
C62 C63 C64 C65 -177.9(8)
